data_2243488
loop_
_publ_author_name
'Kashiwagi, Yukiyasu'
'Kubono, Koji'
'Tamai, Toshiyuki'

_publ_section_title
;
 Crystal structure of
 7,7'-[(pyridin-2-yl)methylene]bis(5-chloroquinolin-8-ol)
;
_journal_coeditor_code IS5545
_journal_issue 8
_journal_name_full 'Acta Crystallographica Section E'
_journal_page_first 1271
_journal_page_last 1274
_journal_paper_doi 10.1107/S2056989020009317
_journal_volume 76
_journal_year 2020
_chemical_formula_iupac 'C24 H15 Cl2 N3 O2'
_chemical_formula_moiety 'C24 H15 Cl2 N3 O2'
_chemical_formula_sum 'C24 H15 Cl2 N3 O2'
_chemical_formula_weight 448.31
_chemical_name_systematic
;
7,7'-[(pyridin-2-yl)methylene]bis(5-chloroquinolin-8-ol)
;
_space_group_crystal_system triclinic
_space_group_IT_number 2
_space_group_name_Hall '-P 1'
_space_group_name_H-M_alt 'P -1'
_atom_sites_solution_hydrogens geom
_atom_sites_solution_primary direct
_atom_sites_solution_secondary difmap
_cell_angle_alpha 101.111(7)
_cell_angle_beta 92.087(7)
_cell_angle_gamma 113.161(8)
_cell_formula_units_Z 2
_cell_length_a 8.7077(8)
_cell_length_b 10.4281(10)
_cell_length_c 12.1329(11)
_cell_measurement_reflns_used 7587
_cell_measurement_temperature 173
_cell_measurement_theta_max 27.46
_cell_measurement_theta_min 3.02
_cell_volume 986.22(17)
_computing_cell_refinement
;
RAPID-AUTO (Rigaku, 2006)
;
_computing_data_collection
;
RAPID-AUTO (Rigaku, 2006)
;
_computing_data_reduction
;
RAPID-AUTO (Rigaku, 2006)
;
_computing_molecular_graphics
;
PLATON (Spek, 2020)
;
_computing_publication_material
;
CrystalStructure (Rigaku, 2016)
;
_computing_structure_refinement
;
<i>SHELXL2014/7</i> (Sheldrick, 2015)
;
_computing_structure_solution
;
SIR92 (Altomare <i>et al.</i>, 1993)
;
_diffrn_ambient_temperature 173
_diffrn_detector_area_resol_mean 10.000
_diffrn_measured_fraction_theta_full 0.993
_diffrn_measured_fraction_theta_max 0.991
_diffrn_measurement_device_type 'Rigaku R-AXIS RAPID'
_diffrn_measurement_method \w
_diffrn_radiation_type 'Mo K\a'
_diffrn_radiation_wavelength 0.71075
_diffrn_reflns_av_R_equivalents 0.0274
_diffrn_reflns_limit_h_max 11
_diffrn_reflns_limit_h_min -11
_diffrn_reflns_limit_k_max 13
_diffrn_reflns_limit_k_min -13
_diffrn_reflns_limit_l_max 15
_diffrn_reflns_limit_l_min -15
_diffrn_reflns_number 9484
_diffrn_reflns_theta_full 25.242
_diffrn_reflns_theta_max 27.459
_diffrn_reflns_theta_min 3.070
_diffrn_standards_number 0
_exptl_absorpt_coefficient_mu 0.357
_exptl_absorpt_correction_T_max 0.965
_exptl_absorpt_correction_T_min 0.710
_exptl_absorpt_correction_type multi-scan
_exptl_absorpt_process_details
;
(ABSCOR; Higashi, 1995)
;
_exptl_crystal_colour colorless
_exptl_crystal_density_diffrn 1.510
_exptl_crystal_density_method 'not measured'
_exptl_crystal_description chunk
_exptl_crystal_F_000 460.00
_exptl_crystal_size_max 0.400
_exptl_crystal_size_mid 0.150
_exptl_crystal_size_min 0.100
_refine_diff_density_max 0.43
_refine_diff_density_min -0.22
_refine_ls_extinction_method none
_refine_ls_goodness_of_fit_ref 1.072
_refine_ls_hydrogen_treatment mixed
_refine_ls_number_parameters 288
_refine_ls_number_reflns 4475
_refine_ls_number_restraints 0
_refine_ls_R_factor_all 0.0686
_refine_ls_R_factor_gt 0.0498
_refine_ls_shift/su_max 0.000
_refine_ls_structure_factor_coef Fsqd
_refine_ls_weighting_details 'w = 1/[\s^2^(Fo^2^)+(0.0532P)^2^+0.5720P] where P=(Fo^2^+2Fc^2^)/3'
_refine_ls_weighting_scheme calc
_refine_ls_wR_factor_gt 0.1096
_refine_ls_wR_factor_ref 0.1194
_reflns_number_gt 3536
_reflns_number_total 4475
_reflns_threshold_expression F^2^>2.0\s(F^2^)
_cod_data_source_file is5545sup1.cif
_cod_data_source_block I
_cod_original_cell_volume 986.23(17)
_cod_database_code 2243488

loop_
_space_group_symop_id
_space_group_symop_operation_xyz
1 +X,+Y,+Z
2 -X,-Y,-Z

loop_
_atom_site_type_symbol
_atom_site_label
_atom_site_fract_x
_atom_site_fract_y
_atom_site_fract_z
_atom_site_U_iso_or_equiv
_atom_site_adp_type
_atom_site_calc_flag
_atom_site_occupancy
_atom_site_disorder_assembly
_atom_site_disorder_group
Cl Cl1 0.19486(7) 0.99797(7) 0.42458(5) 0.03826(17) Uani d 1 . .
Cl Cl2 0.17365(8) 0.39091(6) 0.56639(5) 0.03966(17) Uani d 1 . .
O O3 0.44767(19) 1.04439(17) 0.89332(12) 0.0268(3) Uani d 1 . .
O O4 0.1923(2) 0.75295(16) 1.00827(13) 0.0305(3) Uani d 1 . .
N N5 0.6459(2) 1.23152(19) 0.77548(15) 0.0269(4) Uani d 1 . .
N N6 0.2352(3) 0.5120(2) 1.00448(15) 0.0328(4) Uani d 1 . .
N N7 -0.1639(2) 0.6963(2) 0.71721(16) 0.0306(4) Uani d 1 . .
C C8 0.3918(2) 1.0343(2) 0.78420(16) 0.0216(4) Uani d 1 . .
C C9 0.4946(2) 1.1297(2) 0.72083(16) 0.0220(4) Uani d 1 . .
C C10 0.7377(3) 1.3256(2) 0.7197(2) 0.0340(5) Uani d 1 . .
H H10 0.8414 1.3988 0.7577 0.041 Uiso calc 1 . .
C C11 0.6909(3) 1.3234(3) 0.6073(2) 0.0367(5) Uani d 1 . .
H H11 0.7630 1.3927 0.5706 0.044 Uiso calc 1 . .
C C12 0.5418(3) 1.2218(2) 0.55110(19) 0.0322(5) Uani d 1 . .
H H12 0.5093 1.2188 0.4747 0.039 Uiso calc 1 . .
C C13 0.4351(3) 1.1202(2) 0.60802(17) 0.0246(4) Uani d 1 . .
C C14 0.2728(3) 1.0141(2) 0.56284(17) 0.0260(4) Uani d 1 . .
C C15 0.1743(3) 0.9261(2) 0.62662(17) 0.0257(4) Uani d 1 . .
H H15 0.0646 0.8576 0.5945 0.031 Uiso calc 1 . .
C C16 0.2326(2) 0.9353(2) 0.73891(16) 0.0217(4) Uani d 1 . .
C C17 0.1239(2) 0.8422(2) 0.81349(17) 0.0218(4) Uani d 1 . .
H H17 0.1639 0.8989 0.8932 0.026 Uiso calc 1 . .
C C18 0.1510(2) 0.7059(2) 0.80759(16) 0.0207(4) Uani d 1 . .
C C19 0.1464(2) 0.6152(2) 0.70280(17) 0.0235(4) Uani d 1 . .
H H19 0.1239 0.6396 0.6343 0.028 Uiso calc 1 . .
C C20 0.1734(3) 0.4941(2) 0.69780(17) 0.0261(4) Uani d 1 . .
C C21 0.2042(3) 0.4507(2) 0.79740(18) 0.0263(4) Uani d 1 . .
C C22 0.2328(3) 0.3278(3) 0.8022(2) 0.0369(5) Uani d 1 . .
H H22 0.2312 0.2638 0.7344 0.044 Uiso calc 1 . .
C C23 0.2627(4) 0.3015(3) 0.9047(2) 0.0436(6) Uani d 1 . .
H H23 0.2833 0.2196 0.9091 0.052 Uiso calc 1 . .
C C24 0.2627(3) 0.3965(3) 1.0039(2) 0.0401(6) Uani d 1 . .
H H24 0.2839 0.3763 1.0746 0.048 Uiso calc 1 . .
C C25 0.2070(2) 0.5402(2) 0.90232(17) 0.0243(4) Uani d 1 . .
C C26 0.1822(2) 0.6680(2) 0.90558(17) 0.0231(4) Uani d 1 . .
C C27 -0.0611(2) 0.8146(2) 0.79228(16) 0.0227(4) Uani d 1 . .
C C28 -0.1171(3) 0.9116(2) 0.8521(2) 0.0342(5) Uani d 1 . .
H H28 -0.0398 0.9966 0.9023 0.041 Uiso calc 1 . .
C C29 -0.2853(3) 0.8838(3) 0.8384(2) 0.0414(6) Uani d 1 . .
H H29 -0.3263 0.9482 0.8799 0.050 Uiso calc 1 . .
C C30 -0.3934(3) 0.7608(3) 0.7633(2) 0.0390(6) Uani d 1 . .
H H30 -0.5106 0.7378 0.7530 0.047 Uiso calc 1 . .
C C31 -0.3284(3) 0.6725(3) 0.7037(2) 0.0356(5) Uani d 1 . .
H H31 -0.4031 0.5899 0.6498 0.043 Uiso calc 1 . .
H H3 0.541(3) 1.112(3) 0.909(2) 0.030(7) Uiso d 1 . .
H H4 0.214(4) 0.718(3) 1.060(3) 0.052(9) Uiso d 1 . .

loop_
_atom_site_aniso_label
_atom_site_aniso_U_11
_atom_site_aniso_U_22
_atom_site_aniso_U_33
_atom_site_aniso_U_12
_atom_site_aniso_U_13
_atom_site_aniso_U_23
Cl1 0.0417(3) 0.0466(3) 0.0227(3) 0.0125(3) -0.0028(2) 0.0125(2)
Cl2 0.0575(4) 0.0339(3) 0.0246(3) 0.0183(3) 0.0078(2) 0.0000(2)
O3 0.0222(8) 0.0304(8) 0.0230(7) 0.0050(7) -0.0010(6) 0.0086(6)
O4 0.0446(9) 0.0283(8) 0.0195(7) 0.0161(7) 0.0020(6) 0.0051(6)
N5 0.0237(9) 0.0269(9) 0.0270(9) 0.0066(7) 0.0032(7) 0.0071(7)
N6 0.0452(11) 0.0309(10) 0.0254(9) 0.0176(9) 0.0036(8) 0.0088(8)
N7 0.0249(9) 0.0330(10) 0.0300(10) 0.0097(8) 0.0007(7) 0.0033(8)
C8 0.0229(10) 0.0233(9) 0.0208(9) 0.0112(8) 0.0030(7) 0.0058(8)
C9 0.0225(9) 0.0219(9) 0.0226(10) 0.0102(8) 0.0043(7) 0.0049(8)
C10 0.0273(11) 0.0328(12) 0.0346(12) 0.0032(10) 0.0044(9) 0.0107(10)
C11 0.0352(12) 0.0351(12) 0.0362(13) 0.0058(10) 0.0110(10) 0.0176(10)
C12 0.0395(13) 0.0355(12) 0.0244(11) 0.0150(10) 0.0086(9) 0.0130(9)
C13 0.0269(10) 0.0250(10) 0.0238(10) 0.0117(9) 0.0059(8) 0.0070(8)
C14 0.0312(11) 0.0284(10) 0.0196(10) 0.0136(9) 0.0007(8) 0.0054(8)
C15 0.0247(10) 0.0246(10) 0.0245(10) 0.0072(8) -0.0002(8) 0.0046(8)
C16 0.0229(10) 0.0206(9) 0.0232(10) 0.0091(8) 0.0036(7) 0.0075(8)
C17 0.0198(9) 0.0225(9) 0.0215(9) 0.0063(8) 0.0020(7) 0.0063(7)
C18 0.0164(9) 0.0209(9) 0.0231(10) 0.0051(8) 0.0028(7) 0.0064(8)
C19 0.0203(9) 0.0259(10) 0.0208(9) 0.0045(8) 0.0034(7) 0.0077(8)
C20 0.0256(10) 0.0268(10) 0.0208(10) 0.0071(9) 0.0040(8) 0.0018(8)
C21 0.0254(10) 0.0245(10) 0.0280(11) 0.0084(8) 0.0053(8) 0.0067(8)
C22 0.0492(14) 0.0313(11) 0.0344(12) 0.0212(11) 0.0090(10) 0.0058(10)
C23 0.0650(17) 0.0361(13) 0.0433(14) 0.0318(13) 0.0115(12) 0.0145(11)
C24 0.0578(16) 0.0375(13) 0.0341(13) 0.0254(12) 0.0057(11) 0.0154(11)
C25 0.0235(10) 0.0244(10) 0.0249(10) 0.0084(8) 0.0030(8) 0.0083(8)
C26 0.0222(10) 0.0223(9) 0.0214(9) 0.0061(8) 0.0027(7) 0.0036(8)
C27 0.0210(9) 0.0251(10) 0.0229(10) 0.0086(8) 0.0035(7) 0.0095(8)
C28 0.0341(12) 0.0300(11) 0.0366(13) 0.0137(10) 0.0016(9) 0.0025(9)
C29 0.0428(14) 0.0507(15) 0.0446(14) 0.0324(12) 0.0123(11) 0.0122(12)
C30 0.0205(11) 0.0566(15) 0.0473(14) 0.0167(11) 0.0079(9) 0.0257(12)
C31 0.0244(11) 0.0373(12) 0.0388(13) 0.0067(10) -0.0035(9) 0.0086(10)

loop_
_atom_type_symbol
_atom_type_description
_atom_type_scat_dispersion_real
_atom_type_scat_dispersion_imag
_atom_type_scat_source
C C 0.0033 0.0016
;
International Tables for Crystallography
(Vol. C, Tables 4.2.6.8 and 6.1.1.4)
;
H H 0.0000 0.0000
;
International Tables for Crystallography
(Vol. C, Table 6.1.1.4)
;
Cl Cl 0.1484 0.1585
;
International Tables for Crystallography
(Vol. C, Tables 4.2.6.8 and 6.1.1.4)
;
N N 0.0061 0.0033
;
International Tables for Crystallography
(Vol. C, Tables 4.2.6.8 and 6.1.1.4)
;
O O 0.0106 0.0060
;
International Tables for Crystallography
(Vol. C, Tables 4.2.6.8 and 6.1.1.4)
;

loop_
_geom_angle_atom_site_label_1
_geom_angle_atom_site_label_2
_geom_angle_atom_site_label_3
_geom_angle_site_symmetry_1
_geom_angle_site_symmetry_3
_geom_angle
_geom_angle_publ_flag
C8 O3 H3 . . 106.4(17) ?
C26 O4 H4 . . 110(2) ?
C10 N5 C9 . . 117.43(18) ?
C24 N6 C25 . . 117.4(2) ?
C27 N7 C31 . . 117.0(2) ?
O3 C8 C16 . . 118.84(17) ?
O3 C8 C9 . . 120.08(17) ?
C16 C8 C9 . . 121.02(18) ?
N5 C9 C13 . . 123.10(17) ?
N5 C9 C8 . . 116.96(17) ?
C13 C9 C8 . . 119.88(17) ?
N5 C10 C11 . . 123.6(2) ?
N5 C10 H10 . . 118.2 ?
C11 C10 H10 . . 118.2 ?
C12 C11 C10 . . 119.7(2) ?
C12 C11 H11 . . 120.1 ?
C10 C11 H11 . . 120.1 ?
C11 C12 C13 . . 119.2(2) ?
C11 C12 H12 . . 120.4 ?
C13 C12 H12 . . 120.4 ?
C14 C13 C9 . . 117.62(17) ?
C14 C13 C12 . . 125.45(19) ?
C9 C13 C12 . . 116.90(19) ?
C15 C14 C13 . . 121.40(19) ?
C15 C14 Cl1 . . 119.35(16) ?
C13 C14 Cl1 . . 119.23(15) ?
C14 C15 C16 . . 121.20(18) ?
C14 C15 H15 . . 119.4 ?
C16 C15 H15 . . 119.4 ?
C8 C16 C15 . . 118.83(17) ?
C8 C16 C17 . . 118.67(17) ?
C15 C16 C17 . . 122.48(17) ?
C18 C17 C27 . . 112.94(16) ?
C18 C17 C16 . . 112.21(16) ?
C27 C17 C16 . . 112.64(16) ?
C18 C17 H17 . . 106.1 ?
C27 C17 H17 . . 106.1 ?
C16 C17 H17 . . 106.1 ?
C26 C18 C19 . . 118.16(18) ?
C26 C18 C17 . . 119.90(17) ?
C19 C18 C17 . . 121.94(17) ?
C20 C19 C18 . . 121.80(18) ?
C20 C19 H19 . . 119.1 ?
C18 C19 H19 . . 119.1 ?
C19 C20 C21 . . 121.58(19) ?
C19 C20 Cl2 . . 119.47(16) ?
C21 C20 Cl2 . . 118.94(16) ?
C22 C21 C25 . . 116.8(2) ?
C22 C21 C20 . . 126.4(2) ?
C25 C21 C20 . . 116.81(19) ?
C23 C22 C21 . . 119.5(2) ?
C23 C22 H22 . . 120.3 ?
C21 C22 H22 . . 120.3 ?
C22 C23 C24 . . 119.4(2) ?
C22 C23 H23 . . 120.3 ?
C24 C23 H23 . . 120.3 ?
N6 C24 C23 . . 123.7(2) ?
N6 C24 H24 . . 118.1 ?
C23 C24 H24 . . 118.1 ?
N6 C25 C21 . . 123.20(19) ?
N6 C25 C26 . . 116.15(19) ?
C21 C25 C26 . . 120.64(18) ?
O4 C26 C18 . . 120.59(18) ?
O4 C26 C25 . . 118.42(18) ?
C18 C26 C25 . . 120.99(18) ?
N7 C27 C28 . . 122.48(19) ?
N7 C27 C17 . . 118.58(18) ?
C28 C27 C17 . . 118.94(18) ?
C29 C28 C27 . . 119.5(2) ?
C29 C28 H28 . . 120.3 ?
C27 C28 H28 . . 120.3 ?
C28 C29 C30 . . 118.7(2) ?
C28 C29 H29 . . 120.7 ?
C30 C29 H29 . . 120.7 ?
C31 C30 C29 . . 118.7(2) ?
C31 C30 H30 . . 120.6 ?
C29 C30 H30 . . 120.6 ?
N7 C31 C30 . . 123.6(2) ?
N7 C31 H31 . . 118.2 ?
C30 C31 H31 . . 118.2 ?

loop_
_geom_bond_atom_site_label_1
_geom_bond_atom_site_label_2
_geom_bond_site_symmetry_2
_geom_bond_distance
_geom_bond_publ_flag
Cl1 C14 . 1.738(2) ?
Cl2 C20 . 1.744(2) ?
O3 C8 . 1.364(2) ?
O3 H3 . 0.82(3) ?
O4 C26 . 1.360(2) ?
O4 H4 . 0.84(3) ?
N5 C10 . 1.319(3) ?
N5 C9 . 1.366(3) ?
N6 C24 . 1.316(3) ?
N6 C25 . 1.363(3) ?
N7 C27 . 1.338(3) ?
N7 C31 . 1.352(3) ?
C8 C16 . 1.374(3) ?
C8 C9 . 1.423(3) ?
C9 C13 . 1.417(3) ?
C10 C11 . 1.402(3) ?
C10 H10 . 0.9500 ?
C11 C12 . 1.360(3) ?
C11 H11 . 0.9500 ?
C12 C13 . 1.420(3) ?
C12 H12 . 0.9500 ?
C13 C14 . 1.415(3) ?
C14 C15 . 1.371(3) ?
C15 C16 . 1.409(3) ?
C15 H15 . 0.9500 ?
C16 C17 . 1.528(3) ?
C17 C18 . 1.519(3) ?
C17 C27 . 1.524(3) ?
C17 H17 . 1.0000 ?
C18 C26 . 1.373(3) ?
C18 C19 . 1.420(3) ?
C19 C20 . 1.364(3) ?
C19 H19 . 0.9500 ?
C20 C21 . 1.421(3) ?
C21 C22 . 1.410(3) ?
C21 C25 . 1.419(3) ?
C22 C23 . 1.362(3) ?
C22 H22 . 0.9500 ?
C23 C24 . 1.403(4) ?
C23 H23 . 0.9500 ?
C24 H24 . 0.9500 ?
C25 C26 . 1.425(3) ?
C27 C28 . 1.385(3) ?
C28 C29 . 1.373(3) ?
C28 H28 . 0.9500 ?
C29 C30 . 1.378(4) ?
C29 H29 . 0.9500 ?
C30 C31 . 1.369(4) ?
C30 H30 . 0.9500 ?
C31 H31 . 0.9500 ?

loop_
_geom_hbond_atom_site_label_D
_geom_hbond_atom_site_label_H
_geom_hbond_atom_site_label_A
_geom_hbond_site_symmetry_D
_geom_hbond_site_symmetry_H
_geom_hbond_site_symmetry_A
_geom_hbond_distance_DH
_geom_hbond_distance_HA
_geom_hbond_distance_DA
_geom_hbond_angle_DHA
_geom_hbond_publ_flag
O3 H3 N5 . . . 0.82(2) 2.23(3) 2.727(2) 119(2) yes
O3 H3 O4 . . 2_677 0.83(3) 2.26(3) 3.044(2) 159(2) yes
O4 H4 N5 . . 2_677 0.84(4) 2.16(3) 2.878(3) 144(2) yes
O4 H4 N6 . . . 0.84(4) 2.20(4) 2.674(3) 115(3) yes
C29 H29 O3 . . 1_455 0.95 2.53 3.377(3) 148 yes
C10 H10 Cg1 . . 1_665 0.95 2.75 3.659(3) 161 yes
C22 H22 Cg2 . . 1_545 0.95 2.92 3.667(3) 136 yes
C24 H24 Cg3 . . 2_567 0.95 2.65 3.528(3) 153 yes
C30 H30 Cg1 . . 1_455 0.95 2.73 3.562(3) 147 yes

loop_
_geom_torsion_atom_site_label_1
_geom_torsion_atom_site_label_2
_geom_torsion_atom_site_label_3
_geom_torsion_atom_site_label_4
_geom_torsion_site_symmetry_1
_geom_torsion_site_symmetry_2
_geom_torsion_site_symmetry_3
_geom_torsion_site_symmetry_4
_geom_torsion
_geom_torsion_publ_flag
C10 N5 C9 C13 . . . . 1.1(3) ?
C10 N5 C9 C8 . . . . -176.2(2) ?
O3 C8 C9 N5 . . . . -1.8(3) ?
C16 C8 C9 N5 . . . . 175.27(19) ?
O3 C8 C9 C13 . . . . -179.15(18) ?
C16 C8 C9 C13 . . . . -2.0(3) ?
C9 N5 C10 C11 . . . . -2.1(3) ?
N5 C10 C11 C12 . . . . 1.3(4) ?
C10 C11 C12 C13 . . . . 0.6(4) ?
N5 C9 C13 C14 . . . . -177.04(19) ?
C8 C9 C13 C14 . . . . 0.1(3) ?
N5 C9 C13 C12 . . . . 0.7(3) ?
C8 C9 C13 C12 . . . . 177.9(2) ?
C11 C12 C13 C14 . . . . 176.0(2) ?
C11 C12 C13 C9 . . . . -1.5(3) ?
C9 C13 C14 C15 . . . . 1.7(3) ?
C12 C13 C14 C15 . . . . -175.8(2) ?
C9 C13 C14 Cl1 . . . . -179.77(16) ?
C12 C13 C14 Cl1 . . . . 2.7(3) ?
C13 C14 C15 C16 . . . . -1.7(3) ?
Cl1 C14 C15 C16 . . . . 179.83(16) ?
O3 C8 C16 C15 . . . . 179.29(18) ?
C9 C8 C16 C15 . . . . 2.1(3) ?
O3 C8 C16 C17 . . . . 1.0(3) ?
C9 C8 C16 C17 . . . . -176.17(18) ?
C14 C15 C16 C8 . . . . -0.3(3) ?
C14 C15 C16 C17 . . . . 177.9(2) ?
C8 C16 C17 C18 . . . . -88.6(2) ?
C15 C16 C17 C18 . . . . 93.1(2) ?
C8 C16 C17 C27 . . . . 142.58(19) ?
C15 C16 C17 C27 . . . . -35.7(3) ?
C27 C17 C18 C26 . . . . -101.2(2) ?
C16 C17 C18 C26 . . . . 130.17(19) ?
C27 C17 C18 C19 . . . . 79.3(2) ?
C16 C17 C18 C19 . . . . -49.3(2) ?
C26 C18 C19 C20 . . . . -0.6(3) ?
C17 C18 C19 C20 . . . . 178.93(18) ?
C18 C19 C20 C21 . . . . 1.3(3) ?
C18 C19 C20 Cl2 . . . . -177.68(15) ?
C19 C20 C21 C22 . . . . 179.7(2) ?
Cl2 C20 C21 C22 . . . . -1.3(3) ?
C19 C20 C21 C25 . . . . -0.6(3) ?
Cl2 C20 C21 C25 . . . . 178.43(15) ?
C25 C21 C22 C23 . . . . -0.6(3) ?
C20 C21 C22 C23 . . . . 179.2(2) ?
C21 C22 C23 C24 . . . . 0.7(4) ?
C25 N6 C24 C23 . . . . -0.7(4) ?
C22 C23 C24 N6 . . . . 0.0(4) ?
C24 N6 C25 C21 . . . . 0.7(3) ?
C24 N6 C25 C26 . . . . -178.3(2) ?
C22 C21 C25 N6 . . . . -0.1(3) ?
C20 C21 C25 N6 . . . . -179.89(19) ?
C22 C21 C25 C26 . . . . 178.89(19) ?
C20 C21 C25 C26 . . . . -0.9(3) ?
C19 C18 C26 O4 . . . . 178.27(17) ?
C17 C18 C26 O4 . . . . -1.2(3) ?
C19 C18 C26 C25 . . . . -0.9(3) ?
C17 C18 C26 C25 . . . . 179.60(17) ?
N6 C25 C26 O4 . . . . 1.5(3) ?
C21 C25 C26 O4 . . . . -177.55(18) ?
N6 C25 C26 C18 . . . . -179.29(18) ?
C21 C25 C26 C18 . . . . 1.6(3) ?
C31 N7 C27 C28 . . . . -1.7(3) ?
C31 N7 C27 C17 . . . . 177.57(18) ?
C18 C17 C27 N7 . . . . -35.5(2) ?
C16 C17 C27 N7 . . . . 92.9(2) ?
C18 C17 C27 C28 . . . . 143.83(19) ?
C16 C17 C27 C28 . . . . -87.8(2) ?
N7 C27 C28 C29 . . . . 2.8(3) ?
C17 C27 C28 C29 . . . . -176.4(2) ?
C27 C28 C29 C30 . . . . -1.3(4) ?
C28 C29 C30 C31 . . . . -1.2(4) ?
C27 N7 C31 C30 . . . . -1.0(3) ?
C29 C30 C31 N7 . . . . 2.5(4) ?

_cod_database_fobs_code 2243488
